data_4337016
loop_
_publ_author_name
'Mariusz Molon'
'Katharina Dilchert'
'Christian Gemel'
'R\"udiger W. Seidel'
'Julian Schaumann'
'Roland A. Fischer'

_publ_contact_author
;
        R. A. Fischer 
        Lehrstuhl fuer Anorganische Chemie II
        Ruhr-Universitaet Bochum
        Universitaetsstrasse 150
        44780 Bochum (Germany)
;
_publ_contact_author_email roland.fischer@ruhr-uni-bochum.de
_publ_contact_author_fax '049 234 321-4174'
_publ_contact_author_phone '049 234 32-24174'
_publ_section_title
;
 Clusters [Ma(GaCp*)b(CNR)c] (M = Ni, Pd, Pt): Synthesis, Structure, and
 Ga/Zn Exchange Reactions
;
_journal_name_full 'Inorganic Chemistry'
_journal_page_first 14275
_journal_page_last 14283
_journal_paper_doi 10.1021/ic4022189
_journal_volume 52
_journal_year 2013
_chemical_formula_sum 'C64 H108 N4 Pd4 Zn8'
_chemical_formula_weight 1882.10
_chemical_name_systematic
; 
 ? 
;
_space_group_IT_number 2
_space_group_name_Hall '-P 1'
_symmetry_cell_setting triclinic
_symmetry_space_group_name_Hall '-P 1'
_symmetry_space_group_name_H-M 'P -1'
_atom_sites_solution_hydrogens geom
_atom_sites_solution_primary direct
_atom_sites_solution_secondary difmap
_audit_creation_method SHELXL-97
_cell_angle_alpha 104.309(3)
_cell_angle_beta 94.496(3)
_cell_angle_gamma 93.163(3)
_cell_formula_units_Z 2
_cell_length_a 14.0884(6)
_cell_length_b 15.1433(5)
_cell_length_c 20.6624(7)
_cell_measurement_reflns_used 200
_cell_measurement_temperature 109(2)
_cell_measurement_theta_max 25.00
_cell_measurement_theta_min 3.01
_cell_volume 4245.6(3)
_computing_cell_refinement 'CrysAlis RED 1.171.13, Oxford Diffraction'
_computing_data_collection 'CrysAlis CCD 1.171.13, Oxford Diffraction'
_computing_data_reduction 'CrysAlis RED 1.171.13, Oxford Diffraction'
_computing_molecular_graphics SHELXL-97
_computing_publication_material SHELXL-97
_computing_structure_refinement 'SHELXL-97 (Sheldrick, 1997)'
_computing_structure_solution 'SHELXS-97 (Sheldrick, 1990)'
_diffrn_ambient_temperature 109(2)
_diffrn_measured_fraction_theta_full 0.998
_diffrn_measured_fraction_theta_max 0.998
_diffrn_measurement_device_type 'Sapphire2-CCD, Oxford Diffraction'
_diffrn_measurement_method '560 images at 1.0 deg. in \w and 25 sec.'
_diffrn_radiation_monochromator graphite
_diffrn_radiation_source 'Enhance (Mo) x-ray Source'
_diffrn_radiation_type MoK\a
_diffrn_radiation_wavelength 0.71073
_diffrn_reflns_av_R_equivalents 0.0661
_diffrn_reflns_av_sigmaI/netI 0.0965
_diffrn_reflns_limit_h_max 16
_diffrn_reflns_limit_h_min -16
_diffrn_reflns_limit_k_max 18
_diffrn_reflns_limit_k_min -18
_diffrn_reflns_limit_l_max 24
_diffrn_reflns_limit_l_min -24
_diffrn_reflns_number 38258
_diffrn_reflns_theta_full 25.00
_diffrn_reflns_theta_max 25.00
_diffrn_reflns_theta_min 3.01
_exptl_absorpt_coefficient_mu 3.071
_exptl_absorpt_correction_T_max 0.7426
_exptl_absorpt_correction_T_min 0.5607
_exptl_absorpt_correction_type empirical
_exptl_absorpt_process_details sadabs
_exptl_crystal_colour red
_exptl_crystal_density_diffrn 1.472
_exptl_crystal_description prism
_exptl_crystal_F_000 1888
_exptl_crystal_size_max 0.21
_exptl_crystal_size_mid 0.12
_exptl_crystal_size_min 0.10
_platon_squeeze_details
;
;
_refine_diff_density_max 1.319
_refine_diff_density_min -1.030
_refine_diff_density_rms 0.176
_refine_ls_extinction_method none
_refine_ls_goodness_of_fit_ref 1.035
_refine_ls_hydrogen_treatment constr
_refine_ls_matrix_type full
_refine_ls_number_parameters 757
_refine_ls_number_reflns 14915
_refine_ls_number_restraints 54
_refine_ls_restrained_S_all 1.033
_refine_ls_R_factor_all 0.1020
_refine_ls_R_factor_gt 0.0611
_refine_ls_shift/su_max 0.006
_refine_ls_shift/su_mean 0.000
_refine_ls_structure_factor_coef Fsqd
_refine_ls_weighting_details 'calc w=1/[\s^2^(Fo^2^)+(0.0790P)^2^+0.0000P] where P=(Fo^2^+2Fc^2^)/3'
_refine_ls_weighting_scheme calc
_refine_ls_wR_factor_gt 0.1477
_refine_ls_wR_factor_ref 0.1633
_reflns_number_gt 9672
_reflns_number_total 14915
_reflns_threshold_expression >2sigma(I)
_cod_data_source_file ic4022189_si_002_7.cif
_cod_data_source_block 5a
_cod_database_code 4337016

loop_
_symmetry_equiv_pos_as_xyz
'x, y, z'
'-x, -y, -z'

loop_
_atom_site_label
_atom_site_type_symbol
_atom_site_fract_x
_atom_site_fract_y
_atom_site_fract_z
_atom_site_U_iso_or_equiv
_atom_site_adp_type
_atom_site_occupancy
_atom_site_symmetry_multiplicity
_atom_site_calc_flag
_atom_site_refinement_flags
Pd1 Pd 0.79025(5) 0.53903(4) 0.22782(3) 0.01943(17) Uani 1 1 d .
C1 C 0.4908(7) 0.4481(7) 0.2681(4) 0.031(2) Uani 1 1 d .
N1 N 0.7357(6) 0.4127(5) 0.0808(4) 0.031(2) Uani 1 1 d .
Zn1 Zn 0.64668(8) 0.50695(7) 0.28856(5) 0.0253(3) Uani 1 1 d .
C64 C 1.1366(11) 0.6559(10) 0.5120(6) 0.085(5) Uani 1 1 d .
H64A H 1.0719 0.6263 0.4992 0.127 Uiso 1 1 calc R
H64B H 1.1490 0.6732 0.5610 0.127 Uiso 1 1 calc R
H64C H 1.1831 0.6135 0.4927 0.127 Uiso 1 1 calc R
Pd3 Pd 0.70644(5) 0.67399(5) 0.32181(3) 0.02026(17) Uani 1 1 d .
C3 C 0.5803(8) 0.4294(7) 0.3602(5) 0.037(3) Uani 1 1 d .
N3 N 0.6707(6) 0.7249(6) 0.4753(4) 0.036(2) Uani 1 1 d .
Zn3 Zn 0.96163(8) 0.81611(7) 0.25323(5) 0.0287(3) Uani 1 1 d .
Zn5 Zn 0.64636(8) 0.62483(7) 0.19621(5) 0.0237(3) Uani 1 1 d .
C5 C 0.5481(8) 0.3782(7) 0.2452(5) 0.035(3) Uani 1 1 d .
Zn6 Zn 0.90236(8) 0.62596(7) 0.16646(5) 0.0260(3) Uani 1 1 d .
C6 C 0.4143(8) 0.4814(9) 0.2270(5) 0.058(4) Uani 1 1 d .
H6A H 0.4324 0.4743 0.1813 0.087 Uiso 1 1 calc R
H6B H 0.4069 0.5460 0.2474 0.087 Uiso 1 1 calc R
H6C H 0.3538 0.4455 0.2257 0.087 Uiso 1 1 calc R
Zn7 Zn 0.83610(8) 0.57503(7) 0.35501(5) 0.0228(3) Uani 1 1 d .
C7 C 0.4588(8) 0.5520(8) 0.3844(5) 0.049(3) Uani 1 1 d .
H7A H 0.4386 0.5971 0.3604 0.074 Uiso 1 1 calc R
H7B H 0.5025 0.5823 0.4238 0.074 Uiso 1 1 calc R
H7C H 0.4027 0.5235 0.3987 0.074 Uiso 1 1 calc R
C11 C 0.5010(10) 0.8532(9) 0.3104(9) 0.063(4) Uani 1 1 d .
C10 C 0.5490(10) 0.3230(8) 0.1731(5) 0.060(4) Uani 1 1 d .
H10A H 0.5280 0.3598 0.1426 0.090 Uiso 1 1 calc R
H10B H 0.5058 0.2676 0.1652 0.090 Uiso 1 1 calc R
H10C H 0.6140 0.3058 0.1651 0.090 Uiso 1 1 calc R
C9 C 0.6748(11) 0.2895(8) 0.3001(7) 0.071(4) Uani 1 1 d .
H9A H 0.6600 0.2418 0.2581 0.106 Uiso 1 1 calc R
H9B H 0.6677 0.2629 0.3382 0.106 Uiso 1 1 calc R
H9C H 0.7406 0.3155 0.3024 0.106 Uiso 1 1 calc R
Zn8 Zn 0.83639(8) 0.80864(7) 0.35166(5) 0.0254(3) Uani 1 1 d .
C8 C 0.6205(9) 0.4347(8) 0.4316(5) 0.049(3) Uani 1 1 d .
H8A H 0.6903 0.4420 0.4348 0.073 Uiso 1 1 calc R
H8B H 0.6002 0.3785 0.4437 0.073 Uiso 1 1 calc R
H8C H 0.5966 0.4872 0.4623 0.073 Uiso 1 1 calc R
C12 C 0.5664(13) 0.9177(11) 0.3506(5) 0.077(5) Uani 1 1 d .
Pd2 Pd 0.79070(5) 0.74598(5) 0.22408(3) 0.02201(18) Uani 1 1 d .
C2 C 0.5087(7) 0.4799(7) 0.3388(5) 0.034(2) Uani 1 1 d .
N2 N 0.7429(6) 0.7658(5) 0.0766(4) 0.0283(19) Uani 1 1 d .
Zn2 Zn 0.64809(9) 0.80908(7) 0.28313(5) 0.0300(3) Uani 1 1 d .
Pd4 Pd 0.93512(5) 0.67471(5) 0.29484(3) 0.02115(18) Uani 1 1 d .
C4 C 0.6060(9) 0.3649(7) 0.3023(5) 0.043(3) Uani 1 1 d .
N4 N 1.0861(6) 0.7213(5) 0.4212(4) 0.035(2) Uani 1 1 d .
Zn4 Zn 0.96316(8) 0.50780(7) 0.25242(5) 0.0262(3) Uani 1 1 d .
C16 C 0.4252(16) 0.7950(13) 0.3222(10) 0.132(7) Uani 1 1 d U
H16A H 0.3641 0.8197 0.3135 0.198 Uiso 1 1 calc R
H16B H 0.4330 0.7913 0.3690 0.198 Uiso 1 1 calc R
H16C H 0.4264 0.7338 0.2924 0.198 Uiso 1 1 calc R
C15 C 0.5125(10) 0.8568(9) 0.2411(5) 0.055(4) Uani 1 1 d .
C14 C 0.5866(12) 0.9271(10) 0.2472(7) 0.067(4) Uani 1 1 d .
C13 C 0.6153(12) 0.9616(11) 0.3140(8) 0.080(4) Uani 1 1 d U
C23 C 1.0287(9) 0.9666(7) 0.2869(6) 0.050(3) Uani 1 1 d .
C22 C 0.9954(8) 0.9407(8) 0.2133(6) 0.045(3) Uani 1 1 d .
C21 C 1.0451(11) 0.8749(9) 0.1820(7) 0.059(4) Uani 1 1 d .
C20 C 0.4621(13) 0.8075(11) 0.1757(8) 0.107(6) Uani 1 1 d U
H20A H 0.4287 0.8507 0.1556 0.160 Uiso 1 1 calc R
H20B H 0.4157 0.7606 0.1823 0.160 Uiso 1 1 calc R
H20C H 0.5084 0.7785 0.1459 0.160 Uiso 1 1 calc R
C19 C 0.6204(15) 0.9688(13) 0.1922(10) 0.135(9) Uani 1 1 d .
H19A H 0.6903 0.9769 0.1971 0.203 Uiso 1 1 calc R
H19B H 0.5941 1.0283 0.1960 0.203 Uiso 1 1 calc R
H19C H 0.5984 0.9280 0.1483 0.203 Uiso 1 1 calc R
C18 C 0.6979(19) 1.0415(16) 0.3318(12) 0.175(10) Uani 1 1 d U
H18A H 0.6976 1.0731 0.2957 0.263 Uiso 1 1 calc R
H18B H 0.7596 1.0159 0.3367 0.263 Uiso 1 1 calc R
H18C H 0.6875 1.0850 0.3739 0.263 Uiso 1 1 calc R
C17 C 0.5756(18) 0.9334(15) 0.4216(11) 0.163(9) Uani 1 1 d U
H17A H 0.6312 0.9040 0.4356 0.244 Uiso 1 1 calc R
H17B H 0.5179 0.9076 0.4360 0.244 Uiso 1 1 calc R
H17C H 0.5841 0.9992 0.4423 0.244 Uiso 1 1 calc R
C27 C 0.9200(12) 0.9907(12) 0.1874(10) 0.128(9) Uani 1 1 d .
H27A H 0.9494 1.0373 0.1682 0.192 Uiso 1 1 calc R
H27B H 0.8835 1.0201 0.2241 0.192 Uiso 1 1 calc R
H27C H 0.8772 0.9477 0.1526 0.192 Uiso 1 1 calc R
C26 C 1.0331(16) 0.8401(11) 0.1062(8) 0.130(9) Uani 1 1 d .
H26A H 1.0342 0.8921 0.0858 0.195 Uiso 1 1 calc R
H26B H 0.9720 0.8035 0.0922 0.195 Uiso 1 1 calc R
H26C H 1.0854 0.8022 0.0914 0.195 Uiso 1 1 calc R
C25 C 1.1103(11) 0.8545(10) 0.2230(8) 0.074(4) Uani 1 1 d .
C24 C 1.1050(8) 0.9051(8) 0.2888(6) 0.050(3) Uani 1 1 d .
C30 C 1.1808(13) 0.7774(11) 0.2056(10) 0.126(8) Uani 1 1 d .
H30A H 1.2295 0.7957 0.1791 0.189 Uiso 1 1 calc R
H30B H 1.1453 0.7206 0.1796 0.189 Uiso 1 1 calc R
H30C H 1.2117 0.7676 0.2472 0.189 Uiso 1 1 calc R
C29 C 1.1688(13) 0.9096(13) 0.3525(9) 0.122(8) Uani 1 1 d .
H29A H 1.2222 0.9557 0.3571 0.183 Uiso 1 1 calc R
H29B H 1.1935 0.8498 0.3503 0.183 Uiso 1 1 calc R
H29C H 1.1317 0.9262 0.3914 0.183 Uiso 1 1 calc R
C28 C 1.0012(14) 1.0392(9) 0.3433(9) 0.121(8) Uani 1 1 d .
H28A H 1.0419 1.0954 0.3478 0.182 Uiso 1 1 calc R
H28B H 1.0093 1.0194 0.3850 0.182 Uiso 1 1 calc R
H28C H 0.9343 1.0508 0.3344 0.182 Uiso 1 1 calc R
C34 C 0.9882(10) 0.3545(8) 0.2240(6) 0.056(3) Uani 1 1 d U
C33 C 1.0382(9) 0.3925(8) 0.2851(5) 0.048(3) Uani 1 1 d .
C32 C 1.1095(8) 0.4591(7) 0.2769(5) 0.041(3) Uani 1 1 d .
C31 C 1.1000(9) 0.4551(8) 0.2059(6) 0.049(3) Uani 1 1 d U
C36 C 1.1617(11) 0.5092(13) 0.1709(8) 0.109(7) Uani 1 1 d .
H36A H 1.2086 0.4702 0.1481 0.163 Uiso 1 1 calc R
H36B H 1.1951 0.5617 0.2040 0.163 Uiso 1 1 calc R
H36C H 1.1217 0.5308 0.1379 0.163 Uiso 1 1 calc R
C35 C 1.0264(9) 0.3907(8) 0.1759(6) 0.056(4) Uani 1 1 d .
C37 C 1.1836(10) 0.5122(10) 0.3302(8) 0.100(6) Uani 1 1 d .
H37A H 1.2334 0.4724 0.3382 0.149 Uiso 1 1 calc R
H37B H 1.1538 0.5354 0.3718 0.149 Uiso 1 1 calc R
H37C H 1.2121 0.5637 0.3156 0.149 Uiso 1 1 calc R
C40 C 0.9929(13) 0.3598(14) 0.1006(6) 0.132(9) Uani 1 1 d .
H40A H 1.0139 0.4068 0.0786 0.198 Uiso 1 1 calc R
H40B H 0.9230 0.3506 0.0946 0.198 Uiso 1 1 calc R
H40C H 1.0203 0.3023 0.0807 0.198 Uiso 1 1 calc R
C39 C 0.9092(11) 0.2791(10) 0.2111(12) 0.139(10) Uani 1 1 d .
H39A H 0.8475 0.3044 0.2051 0.208 Uiso 1 1 calc R
H39B H 0.9099 0.2516 0.2493 0.208 Uiso 1 1 calc R
H39C H 0.9189 0.2324 0.1704 0.208 Uiso 1 1 calc R
C38 C 1.0281(13) 0.3700(11) 0.3516(8) 0.107(7) Uani 1 1 d .
H38A H 0.9606 0.3547 0.3555 0.161 Uiso 1 1 calc R
H38B H 1.0521 0.4230 0.3882 0.161 Uiso 1 1 calc R
H38C H 1.0648 0.3178 0.3543 0.161 Uiso 1 1 calc R
C42 C 0.9435(8) 0.5988(8) 0.0745(5) 0.045(3) Uani 1 1 d .
H42A H 0.9387 0.5325 0.0554 0.067 Uiso 1 1 calc R
H42B H 1.0098 0.6231 0.0762 0.067 Uiso 1 1 calc R
H42C H 0.9023 0.6274 0.0464 0.067 Uiso 1 1 calc R
C41 C 0.5530(8) 0.5851(7) 0.1172(5) 0.042(3) Uani 1 1 d .
H41A H 0.5814 0.5963 0.0779 0.063 Uiso 1 1 calc R
H41B H 0.4963 0.6194 0.1248 0.063 Uiso 1 1 calc R
H41C H 0.5349 0.5196 0.1095 0.063 Uiso 1 1 calc R
C44 C 0.8679(9) 0.8950(7) 0.4404(5) 0.047(3) Uani 1 1 d .
H44A H 0.9226 0.9368 0.4385 0.070 Uiso 1 1 calc R
H44B H 0.8840 0.8609 0.4739 0.070 Uiso 1 1 calc R
H44C H 0.8128 0.9300 0.4529 0.070 Uiso 1 1 calc R
C43 C 0.8738(8) 0.5632(7) 0.4458(4) 0.035(3) Uani 1 1 d .
H43A H 0.8241 0.5257 0.4596 0.053 Uiso 1 1 calc R
H43B H 0.8818 0.6240 0.4771 0.053 Uiso 1 1 calc R
H43C H 0.9342 0.5341 0.4461 0.053 Uiso 1 1 calc R
C56 C 0.6588(9) 0.7479(8) 0.5466(6) 0.048(3) Uani 1 1 d U
C55 C 0.6828(7) 0.7069(6) 0.4175(5) 0.032(2) Uani 1 1 d .
C54 C 0.6945(11) 0.6685(7) -0.0334(5) 0.060(4) Uani 1 1 d .
H54A H 0.6769 0.6669 -0.0805 0.090 Uiso 1 1 calc R
H54B H 0.6400 0.6443 -0.0147 0.090 Uiso 1 1 calc R
H54C H 0.7485 0.6310 -0.0303 0.090 Uiso 1 1 calc R
C53 C 0.8101(9) 0.8072(9) -0.0152(6) 0.059(4) Uani 1 1 d .
H53A H 0.8637 0.7702 -0.0097 0.088 Uiso 1 1 calc R
H53B H 0.8253 0.8697 0.0124 0.088 Uiso 1 1 calc R
H53C H 0.7989 0.8081 -0.0624 0.088 Uiso 1 1 calc R
C52 C 0.6367(8) 0.8236(7) 0.0021(5) 0.044(3) Uani 1 1 d .
H52A H 0.6198 0.8241 -0.0447 0.066 Uiso 1 1 calc R
H52B H 0.6528 0.8864 0.0291 0.066 Uiso 1 1 calc R
H52C H 0.5825 0.7965 0.0193 0.066 Uiso 1 1 calc R
C51 C 0.7230(8) 0.7670(7) 0.0062(4) 0.035(3) Uani 1 1 d .
C50 C 0.7613(7) 0.7604(6) 0.1308(5) 0.027(2) Uani 1 1 d .
C49 C 0.6078(8) 0.3212(7) 0.0078(5) 0.037(3) Uani 1 1 d .
H49A H 0.5873 0.2879 -0.0386 0.055 Uiso 1 1 calc R
H49B H 0.5655 0.3700 0.0225 0.055 Uiso 1 1 calc R
H49C H 0.6052 0.2790 0.0369 0.055 Uiso 1 1 calc R
C48 C 0.7124(10) 0.4334(8) -0.0303(5) 0.057(4) Uani 1 1 d .
H48A H 0.7790 0.4571 -0.0287 0.086 Uiso 1 1 calc R
H48B H 0.6737 0.4838 -0.0119 0.086 Uiso 1 1 calc R
H48C H 0.6881 0.4045 -0.0769 0.086 Uiso 1 1 calc R
C47 C 0.7770(9) 0.2914(7) -0.0078(5) 0.048(3) Uani 1 1 d .
H47A H 0.7630 0.2601 -0.0554 0.073 Uiso 1 1 calc R
H47B H 0.7720 0.2467 0.0192 0.073 Uiso 1 1 calc R
H47C H 0.8418 0.3212 -0.0001 0.073 Uiso 1 1 calc R
C46 C 0.7070(8) 0.3616(6) 0.0120(4) 0.030(2) Uani 1 1 d .
C45 C 0.7561(6) 0.4568(6) 0.1354(5) 0.025(2) Uani 1 1 d .
C61 C 1.1460(8) 0.7429(8) 0.4850(5) 0.047(3) Uani 1 1 d .
C60 C 1.0343(7) 0.7059(6) 0.3745(5) 0.028(2) Uani 1 1 d .
C59 C 0.5676(15) 0.7884(14) 0.5565(8) 0.135(9) Uani 1 1 d .
H59A H 0.5603 0.8328 0.5295 0.202 Uiso 1 1 calc R
H59B H 0.5660 0.8192 0.6040 0.202 Uiso 1 1 calc R
H59C H 0.5154 0.7402 0.5427 0.202 Uiso 1 1 calc R
C58 C 0.6554(13) 0.6649(10) 0.5701(6) 0.094(6) Uani 1 1 d .
H58A H 0.6125 0.6176 0.5387 0.141 Uiso 1 1 calc R
H58B H 0.6318 0.6776 0.6146 0.141 Uiso 1 1 calc R
H58C H 0.7197 0.6435 0.5728 0.141 Uiso 1 1 calc R
C57 C 0.7407(14) 0.8132(12) 0.5800(9) 0.118(6) Uani 1 1 d U
H57A H 0.8005 0.7863 0.5677 0.141 Uiso 1 1 calc R
H57B H 0.7389 0.8265 0.6287 0.141 Uiso 1 1 calc R
H57C H 0.7367 0.8699 0.5655 0.141 Uiso 1 1 calc R
C63 C 1.2465(10) 0.7602(11) 0.4729(6) 0.076(5) Uani 1 1 d .
H63A H 1.2667 0.7065 0.4413 0.114 Uiso 1 1 calc R
H63B H 1.2870 0.7722 0.5154 0.114 Uiso 1 1 calc R
H63C H 1.2524 0.8134 0.4541 0.114 Uiso 1 1 calc R
C62 C 1.1140(14) 0.8256(13) 0.5265(8) 0.155(11) Uani 1 1 d .
H62A H 1.1642 0.8754 0.5336 0.233 Uiso 1 1 calc R
H62B H 1.1001 0.8154 0.5700 0.233 Uiso 1 1 calc R
H62C H 1.0561 0.8420 0.5042 0.233 Uiso 1 1 calc R

loop_
_atom_site_aniso_label
_atom_site_aniso_U_11
_atom_site_aniso_U_22
_atom_site_aniso_U_33
_atom_site_aniso_U_23
_atom_site_aniso_U_13
_atom_site_aniso_U_12
Pd1 0.0181(4) 0.0242(4) 0.0159(3) 0.0043(3) 0.0032(3) 0.0027(3)
C1 0.019(6) 0.053(7) 0.023(5) 0.013(5) 0.002(4) -0.013(5)
N1 0.034(5) 0.036(5) 0.020(4) 0.000(4) 0.000(4) 0.009(4)
Zn1 0.0218(7) 0.0316(6) 0.0232(5) 0.0082(5) 0.0053(5) -0.0019(5)
C64 0.080(12) 0.123(13) 0.059(8) 0.059(9) -0.033(8) -0.033(10)
Pd3 0.0194(4) 0.0257(4) 0.0163(3) 0.0056(3) 0.0031(3) 0.0034(3)
C3 0.039(7) 0.045(6) 0.031(6) 0.022(5) 0.002(5) -0.013(5)
N3 0.045(6) 0.043(5) 0.015(4) 0.001(4) 0.004(4) 0.002(4)
Zn3 0.0290(7) 0.0305(6) 0.0280(6) 0.0112(5) 0.0039(5) -0.0050(5)
Zn5 0.0229(7) 0.0287(6) 0.0186(5) 0.0051(5) -0.0010(4) 0.0035(5)
C5 0.036(7) 0.034(6) 0.030(5) 0.004(5) 0.005(5) -0.017(5)
Zn6 0.0247(7) 0.0371(6) 0.0179(5) 0.0085(5) 0.0063(4) 0.0030(5)
C6 0.025(7) 0.108(11) 0.043(7) 0.026(7) -0.006(5) 0.007(7)
Zn7 0.0235(7) 0.0283(6) 0.0181(5) 0.0088(5) 0.0020(4) 0.0019(5)
C7 0.040(8) 0.058(7) 0.040(6) -0.005(6) 0.017(5) -0.016(6)
C11 0.037(8) 0.047(8) 0.129(14) 0.046(9) 0.049(8) 0.028(6)
C10 0.070(10) 0.054(8) 0.049(7) 0.007(6) 0.012(7) -0.036(7)
C9 0.100(13) 0.049(8) 0.075(9) 0.028(7) 0.030(9) 0.024(8)
Zn8 0.0286(7) 0.0267(6) 0.0196(5) 0.0043(5) 0.0010(5) -0.0002(5)
C8 0.046(8) 0.072(8) 0.029(6) 0.020(6) -0.003(5) -0.022(6)
C12 0.125(15) 0.089(11) 0.019(6) 0.001(7) 0.010(7) 0.076(11)
Pd2 0.0248(4) 0.0249(4) 0.0178(3) 0.0078(3) 0.0026(3) 0.0024(3)
C2 0.024(6) 0.041(6) 0.034(6) 0.005(5) 0.012(5) -0.012(5)
N2 0.037(5) 0.033(5) 0.017(4) 0.008(3) 0.006(4) 0.007(4)
Zn2 0.0316(7) 0.0311(6) 0.0279(6) 0.0066(5) 0.0030(5) 0.0119(5)
Pd4 0.0203(4) 0.0256(4) 0.0182(3) 0.0076(3) 0.0011(3) -0.0005(3)
C4 0.050(8) 0.042(6) 0.044(6) 0.022(6) 0.017(6) -0.011(6)
N4 0.042(6) 0.035(5) 0.026(4) 0.009(4) -0.015(4) -0.007(4)
Zn4 0.0217(7) 0.0320(6) 0.0255(6) 0.0062(5) 0.0052(5) 0.0079(5)
C16 0.132(7) 0.132(7) 0.132(7) 0.034(2) 0.0128(12) 0.0106(12)
C15 0.063(10) 0.054(8) 0.034(6) -0.018(6) -0.017(6) 0.047(7)
C14 0.089(12) 0.076(10) 0.058(8) 0.041(8) 0.023(8) 0.059(9)
C13 0.080(5) 0.080(4) 0.081(4) 0.0200(15) 0.0072(11) 0.0068(11)
C23 0.066(9) 0.018(5) 0.059(7) -0.012(5) 0.037(7) -0.016(5)
C22 0.023(6) 0.049(7) 0.077(9) 0.046(7) 0.003(6) -0.005(5)
C21 0.062(10) 0.053(8) 0.055(8) 0.003(7) 0.023(7) -0.018(7)
C20 0.107(6) 0.107(6) 0.107(6) 0.0266(18) 0.0096(11) 0.0087(11)
C19 0.15(2) 0.144(17) 0.168(19) 0.119(16) 0.036(16) 0.055(16)
C18 0.175(10) 0.175(10) 0.176(10) 0.044(3) 0.0165(14) 0.0136(13)
C17 0.163(9) 0.163(9) 0.162(9) 0.041(2) 0.0152(13) 0.0132(12)
C27 0.088(14) 0.130(15) 0.19(2) 0.126(16) -0.056(14) -0.042(12)
C26 0.20(2) 0.089(12) 0.086(12) -0.010(10) 0.065(13) -0.063(14)
C25 0.042(9) 0.070(10) 0.091(12) -0.009(9) 0.022(8) -0.029(8)
C24 0.024(7) 0.065(8) 0.070(8) 0.051(7) -0.016(6) -0.028(6)
C30 0.080(14) 0.088(12) 0.19(2) -0.024(12) 0.077(14) 0.018(10)
C29 0.088(15) 0.151(17) 0.126(15) 0.063(14) -0.037(12) -0.072(13)
C28 0.16(2) 0.035(8) 0.160(17) -0.017(9) 0.111(15) -0.018(10)
C34 0.056(3) 0.055(3) 0.056(3) 0.0137(13) 0.0052(10) 0.0048(10)
C33 0.056(9) 0.055(7) 0.046(7) 0.021(6) 0.032(6) 0.041(7)
C32 0.018(6) 0.051(7) 0.045(6) -0.007(5) -0.006(5) 0.014(5)
C31 0.048(3) 0.049(3) 0.049(3) 0.0124(12) 0.0048(10) 0.0049(10)
C36 0.075(12) 0.181(18) 0.133(14) 0.125(14) 0.079(11) 0.068(12)
C35 0.047(8) 0.069(8) 0.045(7) -0.010(6) 0.004(6) 0.043(7)
C37 0.045(10) 0.101(12) 0.119(13) -0.026(10) -0.042(9) 0.034(9)
C40 0.108(15) 0.22(2) 0.039(8) -0.036(10) -0.017(9) 0.108(15)
C39 0.032(10) 0.049(9) 0.32(3) 0.024(13) 0.005(14) 0.015(7)
C38 0.124(16) 0.114(13) 0.140(15) 0.101(12) 0.087(13) 0.083(12)
C42 0.049(8) 0.061(7) 0.020(5) 0.002(5) 0.012(5) 0.000(6)
C41 0.048(8) 0.041(6) 0.032(6) 0.004(5) -0.014(5) 0.007(5)
C44 0.063(9) 0.040(6) 0.025(5) -0.009(5) -0.002(5) -0.015(6)
C43 0.032(7) 0.049(6) 0.026(5) 0.018(5) -0.002(4) -0.008(5)
C56 0.049(3) 0.049(3) 0.048(3) 0.0119(12) 0.0054(10) 0.0033(10)
C55 0.018(6) 0.031(5) 0.043(6) 0.007(5) -0.003(5) 0.001(4)
C54 0.099(12) 0.042(7) 0.033(6) -0.001(5) -0.009(7) 0.012(7)
C53 0.056(9) 0.093(10) 0.039(7) 0.032(7) 0.019(6) 0.018(8)
C52 0.054(8) 0.054(7) 0.034(6) 0.027(5) 0.001(5) 0.020(6)
C51 0.041(7) 0.049(6) 0.020(5) 0.019(5) -0.003(5) 0.008(5)
C50 0.029(6) 0.028(5) 0.025(5) 0.007(4) 0.005(4) 0.007(4)
C49 0.056(8) 0.030(5) 0.021(5) 0.004(4) -0.004(5) -0.004(5)
C48 0.089(11) 0.057(8) 0.026(6) 0.020(6) -0.005(6) -0.022(7)
C47 0.057(9) 0.045(7) 0.033(6) -0.010(5) 0.008(5) 0.002(6)
C46 0.050(7) 0.020(5) 0.017(5) -0.001(4) 0.003(4) -0.007(5)
C45 0.012(5) 0.036(5) 0.027(5) 0.006(5) 0.004(4) 0.001(4)
C61 0.034(7) 0.064(8) 0.040(6) 0.017(6) -0.016(5) -0.007(6)
C60 0.029(6) 0.023(5) 0.035(6) 0.013(4) 0.007(5) -0.004(4)
C59 0.15(2) 0.21(2) 0.061(10) 0.021(12) 0.061(12) 0.094(18)
C58 0.142(17) 0.106(12) 0.022(6) -0.002(7) 0.014(8) -0.035(11)
C57 0.118(6) 0.118(6) 0.117(6) 0.0296(19) 0.0116(12) 0.0085(11)
C63 0.050(10) 0.125(13) 0.054(8) 0.038(9) -0.017(7) -0.028(9)
C62 0.141(19) 0.175(18) 0.085(12) -0.084(12) -0.074(12) 0.109(16)

loop_
_atom_type_symbol
_atom_type_description
_atom_type_scat_dispersion_real
_atom_type_scat_dispersion_imag
_atom_type_scat_source
C C 0.0033 0.0016 'International Tables Vol C Tables 4.2.6.8 and 6.1.1.4'
H H 0.0000 0.0000 'International Tables Vol C Tables 4.2.6.8 and 6.1.1.4'
N N 0.0061 0.0033 'International Tables Vol C Tables 4.2.6.8 and 6.1.1.4'
Zn Zn 0.2839 1.4301 'International Tables Vol C Tables 4.2.6.8 and 6.1.1.4'
Pd Pd -0.9988 1.0072 'International Tables Vol C Tables 4.2.6.8 and 6.1.1.4'

loop_
_geom_angle_atom_site_label_1
_geom_angle_atom_site_label_2
_geom_angle_atom_site_label_3
_geom_angle
C45 Pd1 Zn4 102.2(3)
C45 Pd1 Zn1 102.1(3)
Zn4 Pd1 Zn1 128.09(4)
C45 Pd1 Zn7 155.1(3)
Zn4 Pd1 Zn7 69.34(4)
Zn1 Pd1 Zn7 69.40(4)
C45 Pd1 Zn5 83.6(3)
Zn4 Pd1 Zn5 158.72(5)
Zn1 Pd1 Zn5 69.13(4)
Zn7 Pd1 Zn5 113.03(4)
C45 Pd1 Zn6 83.5(3)
Zn4 Pd1 Zn6 69.52(4)
Zn1 Pd1 Zn6 158.41(4)
Zn7 Pd1 Zn6 113.24(4)
Zn5 Pd1 Zn6 91.11(4)
C45 Pd1 Pd4 138.2(3)
Zn4 Pd1 Pd4 55.82(3)
Zn1 Pd1 Pd4 119.59(4)
Zn7 Pd1 Pd4 57.25(3)
Zn5 Pd1 Pd4 106.46(3)
Zn6 Pd1 Pd4 56.33(3)
C45 Pd1 Pd3 138.4(3)
Zn4 Pd1 Pd3 119.23(4)
Zn1 Pd1 Pd3 55.80(3)
Zn7 Pd1 Pd3 56.89(3)
Zn5 Pd1 Pd3 56.52(3)
Zn6 Pd1 Pd3 106.43(4)
Pd4 Pd1 Pd3 71.68(3)
C45 Pd1 Pd2 110.5(3)
Zn4 Pd1 Pd2 106.78(4)
Zn1 Pd1 Pd2 106.46(3)
Zn7 Pd1 Pd2 94.42(3)
Zn5 Pd1 Pd2 52.51(3)
Zn6 Pd1 Pd2 52.58(3)
Pd4 Pd1 Pd2 56.12(2)
Pd3 Pd1 Pd2 56.10(2)
C5 C1 C2 109.4(9)
C5 C1 C6 126.6(9)
C2 C1 C6 123.8(10)
C5 C1 Zn1 71.8(6)
C2 C1 Zn1 74.0(6)
C6 C1 Zn1 124.8(7)
C45 N1 C46 176.9(9)
C5 Zn1 C4 36.9(4)
C5 Zn1 C1 35.2(4)
C4 Zn1 C1 59.8(4)
C5 Zn1 C3 60.3(3)
C4 Zn1 C3 36.2(4)
C1 Zn1 C3 59.4(3)
C5 Zn1 C2 59.3(4)
C4 Zn1 C2 59.5(4)
C1 Zn1 C2 35.7(3)
C3 Zn1 C2 35.2(4)
C5 Zn1 Pd3 160.0(3)
C4 Zn1 Pd3 157.7(3)
C1 Zn1 Pd3 127.0(3)
C3 Zn1 Pd3 124.5(3)
C2 Zn1 Pd3 112.0(2)
C5 Zn1 Pd1 119.7(3)
C4 Zn1 Pd1 122.2(3)
C1 Zn1 Pd1 141.4(2)
C3 Zn1 Pd1 148.2(3)
C2 Zn1 Pd1 176.3(3)
Pd3 Zn1 Pd1 67.74(3)
C5 Zn1 Zn7 143.9(3)
C4 Zn1 Zn7 110.6(3)
C1 Zn1 Zn7 162.6(2)
C3 Zn1 Zn7 104.0(3)
C2 Zn1 Zn7 127.5(2)
Pd3 Zn1 Zn7 56.10(3)
Pd1 Zn1 Zn7 55.66(3)
C5 Zn1 Zn5 110.8(2)
C4 Zn1 Zn5 146.3(3)
C1 Zn1 Zn5 99.7(2)
C3 Zn1 Zn5 155.6(3)
C2 Zn1 Zn5 120.4(3)
Pd3 Zn1 Zn5 55.92(3)
Pd1 Zn1 Zn5 56.17(3)
Zn7 Zn1 Zn5 95.22(4)
C55 Pd3 Zn2 101.8(3)
C55 Pd3 Zn1 100.7(3)
Zn2 Pd3 Zn1 131.10(4)
C55 Pd3 Zn5 151.3(3)
Zn2 Pd3 Zn5 69.75(4)
Zn1 Pd3 Zn5 69.70(4)
C55 Pd3 Zn7 86.6(3)
Zn2 Pd3 Zn7 154.15(5)
Zn1 Pd3 Zn7 69.52(4)
Zn5 Pd3 Zn7 113.23(4)
C55 Pd3 Zn8 86.9(3)
Zn2 Pd3 Zn8 69.34(4)
Zn1 Pd3 Zn8 154.56(5)
Zn5 Pd3 Zn8 113.58(4)
Zn7 Pd3 Zn8 86.96(4)
C55 Pd3 Pd2 141.6(3)
Zn2 Pd3 Pd2 56.32(3)
Zn1 Pd3 Pd2 117.48(4)
Zn5 Pd3 Pd2 57.08(3)
Zn7 Pd3 Pd2 102.42(4)
Zn8 Pd3 Pd2 56.90(3)
C55 Pd3 Pd1 140.6(3)
Zn2 Pd3 Pd1 117.46(4)
Zn1 Pd3 Pd1 56.46(3)
Zn5 Pd3 Pd1 57.11(3)
Zn7 Pd3 Pd1 56.50(3)
Zn8 Pd3 Pd1 102.78(4)
Pd2 Pd3 Pd1 67.76(2)
C2 C3 C4 107.8(9)
C2 C3 C8 127.9(10)
C4 C3 C8 124.1(10)
C2 C3 Zn1 73.0(5)
C4 C3 Zn1 70.5(5)
C8 C3 Zn1 125.4(7)
C55 N3 C56 178.3(11)
C21 Zn3 C22 33.6(4)
C21 Zn3 C25 33.0(5)
C22 Zn3 C25 56.1(5)
C21 Zn3 C24 58.0(4)
C22 Zn3 C24 59.6(4)
C25 Zn3 C24 35.0(5)
C21 Zn3 C23 60.0(4)
C22 Zn3 C23 38.0(4)
C25 Zn3 C23 59.3(4)
C24 Zn3 C23 36.7(4)
C21 Zn3 Pd4 142.8(4)
C22 Zn3 Pd4 176.1(3)
C25 Zn3 Pd4 120.0(4)
C24 Zn3 Pd4 118.0(2)
C23 Zn3 Pd4 142.1(3)
C21 Zn3 Pd2 123.4(4)
C22 Zn3 Pd2 114.9(3)
C25 Zn3 Pd2 151.6(4)
C24 Zn3 Pd2 169.3(4)
C23 Zn3 Pd2 133.2(3)
Pd4 Zn3 Pd2 67.97(3)
C21 Zn3 Zn8 158.9(4)
C22 Zn3 Zn8 125.3(3)
C25 Zn3 Zn8 150.8(4)
C24 Zn3 Zn8 116.8(3)
C23 Zn3 Zn8 102.9(3)
Pd4 Zn3 Zn8 58.34(3)
Pd2 Zn3 Zn8 57.50(4)
C21 Zn3 Zn6 100.6(3)
C22 Zn3 Zn6 124.7(3)
C25 Zn3 Zn6 105.5(4)
C24 Zn3 Zn6 135.8(4)
C23 Zn3 Zn6 160.6(3)
Pd4 Zn3 Zn6 54.29(3)
Pd2 Zn3 Zn6 54.74(3)
Zn8 Zn3 Zn6 95.74(4)
C41 Zn5 Pd3 157.1(4)
C41 Zn5 Pd2 131.6(3)
Pd3 Zn5 Pd2 66.35(3)
C41 Zn5 Pd1 127.2(3)
Pd3 Zn5 Pd1 66.37(3)
Pd2 Zn5 Pd1 74.92(4)
C41 Zn5 Zn1 115.0(3)
Pd3 Zn5 Zn1 54.38(3)
Pd2 Zn5 Zn1 112.42(4)
Pd1 Zn5 Zn1 54.70(3)
C41 Zn5 Zn2 120.0(3)
Pd3 Zn5 Zn2 54.35(3)
Pd2 Zn5 Zn2 54.54(3)
Pd1 Zn5 Zn2 112.31(4)
Zn1 Zn5 Zn2 104.13(4)
C1 C5 C4 107.9(9)
C1 C5 C10 126.5(10)
C4 C5 C10 125.6(11)
C1 C5 Zn1 73.0(6)
C4 C5 Zn1 72.0(6)
C10 C5 Zn1 121.8(7)
C42 Zn6 Pd4 152.7(3)
C42 Zn6 Pd2 130.3(3)
Pd4 Zn6 Pd2 66.41(3)
C42 Zn6 Pd1 133.8(3)
Pd4 Zn6 Pd1 66.36(3)
Pd2 Zn6 Pd1 74.80(4)
C42 Zn6 Zn4 117.5(3)
Pd4 Zn6 Zn4 54.21(3)
Pd2 Zn6 Zn4 112.07(4)
Pd1 Zn6 Zn4 54.37(3)
C42 Zn6 Zn3 115.7(3)
Pd4 Zn6 Zn3 52.72(3)
Pd2 Zn6 Zn3 53.12(3)
Pd1 Zn6 Zn3 110.13(4)
Zn4 Zn6 Zn3 103.13(4)
C43 Zn7 Pd1 163.0(3)
C43 Zn7 Pd3 126.5(3)
Pd1 Zn7 Pd3 66.62(3)
C43 Zn7 Pd4 123.3(3)
Pd1 Zn7 Pd4 66.35(3)
Pd3 Zn7 Pd4 79.54(3)
C43 Zn7 Zn4 117.0(3)
Pd1 Zn7 Zn4 54.89(3)
Pd3 Zn7 Zn4 115.10(4)
Pd4 Zn7 Zn4 54.27(3)
C43 Zn7 Zn1 120.9(3)
Pd1 Zn7 Zn1 54.94(3)
Pd3 Zn7 Zn1 54.38(3)
Pd4 Zn7 Zn1 114.90(4)
Zn4 Zn7 Zn1 103.66(4)
C12 C11 C16 134.6(18)
C12 C11 C15 106.5(12)
C16 C11 C15 118.6(17)
C12 C11 Zn2 73.4(8)
C16 C11 Zn2 125.2(11)
C15 C11 Zn2 70.5(6)
C44 Zn8 Pd3 126.3(3)
C44 Zn8 Pd2 160.9(3)
Pd3 Zn8 Pd2 66.29(3)
C44 Zn8 Pd4 127.0(4)
Pd3 Zn8 Pd4 79.22(4)
Pd2 Zn8 Pd4 65.92(3)
C44 Zn8 Zn3 116.8(4)
Pd3 Zn8 Zn3 116.20(4)
Pd2 Zn8 Zn3 55.97(3)
Pd4 Zn8 Zn3 55.14(3)
C44 Zn8 Zn2 118.0(4)
Pd3 Zn8 Zn2 54.41(3)
Pd2 Zn8 Zn2 54.70(3)
Pd4 Zn8 Zn2 114.39(4)
Zn3 Zn8 Zn2 103.92(4)
C13 C12 C11 110.6(12)
C13 C12 C17 127.3(19)
C11 C12 C17 122.1(19)
C13 C12 Zn2 74.1(9)
C11 C12 Zn2 71.8(7)
C17 C12 Zn2 121.9(12)
C50 Pd2 Zn2 102.9(3)
C50 Pd2 Zn3 102.2(3)
Zn2 Pd2 Zn3 124.89(5)
C50 Pd2 Zn8 153.2(3)
Zn2 Pd2 Zn8 69.10(4)
Zn3 Pd2 Zn8 66.52(4)
C50 Pd2 Zn5 86.0(3)
Zn2 Pd2 Zn5 69.31(4)
Zn3 Pd2 Zn5 160.23(4)
Zn8 Pd2 Zn5 112.97(4)
C50 Pd2 Zn6 83.6(3)
Zn2 Pd2 Zn6 158.66(5)
Zn3 Pd2 Zn6 72.14(4)
Zn8 Pd2 Zn6 113.43(4)
Zn5 Pd2 Zn6 91.20(4)
C50 Pd2 Pd3 140.7(3)
Zn2 Pd2 Pd3 55.87(3)
Zn3 Pd2 Pd3 117.13(4)
Zn8 Pd2 Pd3 56.80(3)
Zn5 Pd2 Pd3 56.57(3)
Zn6 Pd2 Pd3 106.53(3)
C50 Pd2 Pd4 137.5(3)
Zn2 Pd2 Pd4 119.57(4)
Zn3 Pd2 Pd4 55.59(3)
Zn8 Pd2 Pd4 57.44(3)
Zn5 Pd2 Pd4 106.49(3)
Zn6 Pd2 Pd4 56.34(3)
Pd3 Pd2 Pd4 71.69(2)
C50 Pd2 Pd1 112.3(3)
Zn2 Pd2 Pd1 106.64(4)
Zn3 Pd2 Pd1 107.78(4)
Zn8 Pd2 Pd1 94.51(3)
Zn5 Pd2 Pd1 52.57(3)
Zn6 Pd2 Pd1 52.63(3)
Pd3 Pd2 Pd1 56.15(2)
Pd4 Pd2 Pd1 56.09(2)
C3 C2 C1 107.9(9)
C3 C2 C7 124.9(9)
C1 C2 C7 127.2(10)
C3 C2 Zn1 71.9(6)
C1 C2 Zn1 70.4(5)
C7 C2 Zn1 125.1(7)
C50 N2 C51 176.0(9)
C15 Zn2 C11 37.7(5)
C15 Zn2 C14 36.5(5)
C11 Zn2 C14 60.1(5)
C15 Zn2 C12 59.7(4)
C11 Zn2 C12 34.7(5)
C14 Zn2 C12 57.8(4)
C15 Zn2 C13 59.0(5)
C11 Zn2 C13 57.6(5)
C14 Zn2 C13 34.6(5)
C12 Zn2 C13 33.4(5)
C15 Zn2 Pd3 140.2(4)
C11 Zn2 Pd3 117.2(3)
C14 Zn2 Pd3 176.7(5)
C12 Zn2 Pd3 121.5(3)
C13 Zn2 Pd3 146.6(4)
C15 Zn2 Pd2 129.8(3)
C11 Zn2 Pd2 165.9(5)
C14 Zn2 Pd2 114.3(4)
C12 Zn2 Pd2 155.7(5)
C13 Zn2 Pd2 126.3(5)
Pd3 Zn2 Pd2 67.81(3)
C15 Zn2 Zn8 162.2(3)
C11 Zn2 Zn8 137.9(5)
C14 Zn2 Zn8 127.0(5)
C12 Zn2 Zn8 108.0(4)
C13 Zn2 Zn8 103.4(4)
Pd3 Zn2 Zn8 56.24(3)
Pd2 Zn2 Zn8 56.20(3)
C15 Zn2 Zn5 100.9(3)
C11 Zn2 Zn5 114.4(4)
C14 Zn2 Zn5 122.7(4)
C12 Zn2 Zn5 148.1(5)
C13 Zn2 Zn5 157.2(4)
Pd3 Zn2 Zn5 55.90(3)
Pd2 Zn2 Zn5 56.15(3)
Zn8 Zn2 Zn5 95.62(4)
C60 Pd4 Zn3 98.8(2)
C60 Pd4 Zn4 98.2(3)
Zn3 Pd4 Zn4 135.39(5)
C60 Pd4 Zn6 146.7(3)
Zn3 Pd4 Zn6 73.00(4)
Zn4 Pd4 Zn6 70.24(4)
C60 Pd4 Zn7 89.5(3)
Zn3 Pd4 Zn7 151.38(5)
Zn4 Pd4 Zn7 69.20(4)
Zn6 Pd4 Zn7 113.35(4)
C60 Pd4 Zn8 90.9(3)
Zn3 Pd4 Zn8 66.53(4)
Zn4 Pd4 Zn8 153.48(5)
Zn6 Pd4 Zn8 113.54(4)
Zn7 Pd4 Zn8 86.12(4)
C60 Pd4 Pd1 141.8(2)
Zn3 Pd4 Pd1 119.36(4)
Zn4 Pd4 Pd1 56.39(3)
Zn6 Pd4 Pd1 57.31(3)
Zn7 Pd4 Pd1 56.40(3)
Zn8 Pd4 Pd1 102.17(4)
C60 Pd4 Pd2 144.0(3)
Zn3 Pd4 Pd2 56.44(3)
Zn4 Pd4 Pd2 117.80(4)
Zn6 Pd4 Pd2 57.25(3)
Zn7 Pd4 Pd2 102.06(4)
Zn8 Pd4 Pd2 56.64(3)
Pd1 Pd4 Pd2 67.78(2)
C3 C4 C5 107.0(10)
C3 C4 C9 127.7(10)
C5 C4 C9 125.2(10)
C3 C4 Zn1 73.3(6)
C5 C4 Zn1 71.1(5)
C9 C4 Zn1 124.8(8)
C60 N4 C61 175.1(11)
C32 Zn4 C33 36.4(4)
C32 Zn4 C34 59.4(4)
C33 Zn4 C34 34.6(4)
C32 Zn4 C31 36.7(4)
C33 Zn4 C31 59.4(4)
C34 Zn4 C31 58.2(4)
C32 Zn4 C35 59.2(4)
C33 Zn4 C35 57.8(4)
C34 Zn4 C35 34.5(4)
C31 Zn4 C35 34.5(4)
C32 Zn4 Pd4 119.2(3)
C33 Zn4 Pd4 141.0(3)
C34 Zn4 Pd4 174.6(3)
C31 Zn4 Pd4 124.3(3)
C35 Zn4 Pd4 150.3(4)
C32 Zn4 Pd1 171.3(3)
C33 Zn4 Pd1 135.0(3)
C34 Zn4 Pd1 113.1(3)
C31 Zn4 Pd1 145.3(3)
C35 Zn4 Pd1 117.8(3)
Pd4 Zn4 Pd1 67.79(3)
C32 Zn4 Zn7 122.4(3)
C33 Zn4 Zn7 105.7(3)
C34 Zn4 Zn7 119.2(3)
C31 Zn4 Zn7 158.9(3)
C35 Zn4 Zn7 152.4(4)
Pd4 Zn4 Zn7 56.53(3)
Pd1 Zn4 Zn7 55.77(3)
C32 Zn4 Zn6 131.5(3)
C33 Zn4 Zn6 158.8(3)
C34 Zn4 Zn6 129.6(3)
C31 Zn4 Zn6 101.2(3)
C35 Zn4 Zn6 101.5(3)
Pd4 Zn4 Zn6 55.55(3)
Pd1 Zn4 Zn6 56.10(3)
Zn7 Zn4 Zn6 95.27(4)
C14 C15 C11 104.6(10)
C14 C15 C20 122.4(14)
C11 C15 C20 133.0(16)
C14 C15 Zn2 72.6(7)
C11 C15 Zn2 71.9(6)
C20 C15 Zn2 122.0(9)
C13 C14 C15 107.9(12)
C13 C14 C19 123.8(17)
C15 C14 C19 127.7(15)
C13 C14 Zn2 74.2(8)
C15 C14 Zn2 70.9(6)
C19 C14 Zn2 127.3(10)
C12 C13 C14 110.4(15)
C12 C13 C18 133.7(17)
C14 C13 C18 115.9(17)
C12 C13 Zn2 72.5(8)
C14 C13 Zn2 71.3(8)
C18 C13 Zn2 121.6(13)
C24 C23 C28 127.3(14)
C24 C23 C22 100.9(9)
C28 C23 C22 131.5(14)
C24 C23 Zn3 71.4(5)
C28 C23 Zn3 125.9(8)
C22 C23 Zn3 69.1(5)
C21 C22 C27 130.9(15)
C21 C22 C23 109.4(10)
C27 C22 C23 119.6(14)
C21 C22 Zn3 72.7(7)
C27 C22 Zn3 122.5(9)
C23 C22 Zn3 72.9(5)
C25 C21 C22 111.4(13)
C25 C21 C26 126.7(16)
C22 C21 C26 121.4(16)
C25 C21 Zn3 75.5(8)
C22 C21 Zn3 73.7(7)
C26 C21 Zn3 124.7(10)
C21 C25 C24 111.2(14)
C21 C25 C30 126.8(15)
C24 C25 C30 121.8(16)
C21 C25 Zn3 71.5(8)
C24 C25 Zn3 72.9(7)
C30 C25 Zn3 118.1(10)
C25 C24 C23 107.0(11)
C25 C24 C29 130.5(15)
C23 C24 C29 122.2(14)
C25 C24 Zn3 72.1(7)
C23 C24 Zn3 71.9(6)
C29 C24 Zn3 126.2(8)
C33 C34 C35 109.4(12)
C33 C34 C39 124.8(14)
C35 C34 C39 125.6(14)
C33 C34 Zn4 72.6(7)
C35 C34 Zn4 74.0(7)
C39 C34 Zn4 123.8(9)
C34 C33 C32 108.5(10)
C34 C33 C38 129.0(14)
C32 C33 C38 122.4(13)
C34 C33 Zn4 72.8(7)
C32 C33 Zn4 71.4(6)
C38 C33 Zn4 123.5(8)
C33 C32 C31 105.1(9)
C33 C32 C37 125.9(12)
C31 C32 C37 128.7(13)
C33 C32 Zn4 72.2(6)
C31 C32 Zn4 72.6(6)
C37 C32 Zn4 124.6(8)
C35 C31 C32 107.7(11)
C35 C31 C36 126.2(13)
C32 C31 C36 126.1(13)
C35 C31 Zn4 73.5(7)
C32 C31 Zn4 70.7(6)
C36 C31 Zn4 123.0(8)
C34 C35 C31 109.3(10)
C34 C35 C40 124.1(15)
C31 C35 C40 126.5(14)
C34 C35 Zn4 71.5(7)
C31 C35 Zn4 72.0(7)
C40 C35 Zn4 124.4(8)
N3 C56 C58 109.3(10)
N3 C56 C59 108.4(10)
C58 C56 C59 108.0(14)
N3 C56 C57 106.5(12)
C58 C56 C57 112.6(12)
C59 C56 C57 111.9(14)
N3 C55 Pd3 177.9(9)
N2 C51 C53 107.9(8)
N2 C51 C54 107.0(8)
C53 C51 C54 113.4(10)
N2 C51 C52 107.1(8)
C53 C51 C52 112.7(9)
C54 C51 C52 108.4(10)
N2 C50 Pd2 177.7(9)
N1 C46 C49 108.9(8)
N1 C46 C47 107.9(8)
C49 C46 C47 113.0(8)
N1 C46 C48 105.1(7)
C49 C46 C48 110.7(9)
C47 C46 C48 110.8(9)
N1 C45 Pd1 176.9(8)
C62 C61 N4 107.0(10)
C62 C61 C63 109.0(13)
N4 C61 C63 109.4(10)
C62 C61 C64 116.4(14)
N4 C61 C64 105.8(9)
C63 C61 C64 109.0(11)
N4 C60 Pd4 175.9(9)

loop_
_geom_bond_atom_site_label_1
_geom_bond_atom_site_label_2
_geom_bond_distance
Pd1 C45 2.011(9)
Pd1 Zn4 2.5433(13)
Pd1 Zn1 2.5482(13)
Pd1 Zn7 2.5706(11)
Pd1 Zn5 2.5935(12)
Pd1 Zn6 2.5971(13)
Pd1 Pd4 2.8272(10)
Pd1 Pd3 2.8295(9)
Pd1 Pd2 3.1536(9)
C1 C5 1.379(14)
C1 C2 1.418(13)
C1 C6 1.505(14)
C1 Zn1 2.291(10)
N1 C45 1.165(11)
N1 C46 1.454(11)
Zn1 C5 2.275(9)
Zn1 C4 2.286(10)
Zn1 C3 2.323(9)
Zn1 C2 2.337(10)
Zn1 Pd3 2.5288(12)
Zn1 Zn7 2.9141(15)
Zn1 Zn5 2.9174(14)
C64 C61 1.554(16)
Pd3 C55 1.976(11)
Pd3 Zn2 2.5280(12)
Pd3 Zn5 2.5763(11)
Pd3 Zn7 2.5820(12)
Pd3 Zn8 2.5844(13)
Pd3 Pd2 2.8279(9)
C3 C2 1.408(14)
C3 C4 1.431(15)
C3 C8 1.520(13)
N3 C55 1.185(12)
N3 C56 1.453(13)
Zn3 C21 2.269(12)
Zn3 C22 2.281(9)
Zn3 C25 2.316(14)
Zn3 C24 2.327(10)
Zn3 C23 2.334(10)
Zn3 Pd4 2.5169(12)
Zn3 Pd2 2.5425(14)
Zn3 Zn8 2.8137(16)
Zn3 Zn6 3.0251(15)
Zn5 C41 1.961(9)
Zn5 Pd2 2.5913(13)
Zn5 Zn2 2.9189(15)
C5 C4 1.443(14)
C5 C10 1.518(14)
Zn6 C42 1.982(9)
Zn6 Pd4 2.5685(11)
Zn6 Pd2 2.5953(13)
Zn6 Zn4 2.9312(14)
Zn7 C43 1.963(8)
Zn7 Pd4 2.5958(12)
Zn7 Zn4 2.9092(15)
C7 C2 1.501(14)
C11 C12 1.37(2)
C11 C16 1.42(2)
C11 C15 1.468(18)
C11 Zn2 2.283(12)
C9 C4 1.532(16)
Zn8 C44 1.973(9)
Zn8 Pd2 2.5874(12)
Zn8 Pd4 2.6110(13)
Zn8 Zn2 2.9087(16)
C12 C13 1.33(2)
C12 C17 1.42(2)
C12 Zn2 2.303(12)
Pd2 C50 2.006(9)
Pd2 Zn2 2.5413(14)
Pd2 Pd4 2.8281(9)
N2 C50 1.155(10)
N2 C51 1.465(11)
Zn2 C15 2.264(10)
Zn2 C14 2.285(11)
Zn2 C13 2.322(15)
Pd4 C60 2.016(10)
Pd4 Zn4 2.5263(12)
N4 C60 1.131(11)
N4 C61 1.462(12)
Zn4 C32 2.290(10)
Zn4 C33 2.301(10)
Zn4 C34 2.303(12)
Zn4 C31 2.315(13)
Zn4 C35 2.334(10)
C15 C14 1.42(2)
C15 C20 1.476(18)
C14 C13 1.37(2)
C14 C19 1.52(2)
C13 C18 1.59(3)
C23 C24 1.466(17)
C23 C28 1.484(16)
C23 C22 1.503(16)
C22 C21 1.315(17)
C22 C27 1.479(17)
C21 C25 1.303(19)
C21 C26 1.517(19)
C25 C24 1.396(18)
C25 C30 1.57(2)
C24 C29 1.519(17)
C34 C33 1.370(17)
C34 C35 1.377(17)
C34 C39 1.509(19)
C33 C32 1.432(16)
C33 C38 1.511(16)
C32 C31 1.448(15)
C32 C37 1.496(16)
C31 C35 1.379(17)
C31 C36 1.503(17)
C35 C40 1.537(16)
C56 C58 1.455(17)
C56 C59 1.46(2)
C56 C57 1.48(2)
C54 C51 1.528(14)
C53 C51 1.485(16)
C52 C51 1.535(14)
C49 C46 1.481(14)
C48 C46 1.557(13)
C47 C46 1.495(14)
C61 C62 1.450(18)
C61 C63 1.478(17)

loop_
_platon_squeeze_void_nr
_platon_squeeze_void_average_x
_platon_squeeze_void_average_y
_platon_squeeze_void_average_z
_platon_squeeze_void_volume
_platon_squeeze_void_count_electrons
1 -0.007 0.000 0.000 721.2 14.1
2 0.368 0.993 0.435 8.0 -1.2
3 0.632 0.007 0.565 8.0 -1.2
